data_4513739
loop_
_publ_author_name
'Nicholls, Thomas P.'
'Constable, Grace E.'
'Robertson, Johnathon C.'
'Gardiner, Michael G.'
'Bissember, Alex C.'

_publ_section_title
;
 Br\/onsted Acid Cocatalysis in Copper(I)-Photocatalyzed \a-Amino C--H
 Bond Functionalization
;
_journal_issue 1
_journal_name_full 'ACS Catalysis'
_journal_page_first 451
_journal_paper_doi 10.1021/acscatal.5b02014
_journal_volume 6
_journal_year 2016
_chemical_formula_sum 'C25 H19 F N2 O2'
_chemical_formula_weight 398.42
_chemical_name_systematic
;
 ?
;
_space_group_crystal_system monoclinic
_space_group_IT_number 14
_space_group_name_Hall '-P 2yn'
_space_group_name_H-M_alt 'P 1 21/n 1'
_symmetry_space_group_name_Hall '-P 2yn'
_symmetry_space_group_name_H-M 'P 1 21/n 1'
_atom_sites_solution_hydrogens geom
_audit_creation_method SHELXL-2014
_cell_angle_alpha 90
_cell_angle_beta 105.022(2)
_cell_angle_gamma 90
_cell_formula_units_Z 4
_cell_length_a 12.2430(11)
_cell_length_b 7.2460(15)
_cell_length_c 21.8670(19)
_cell_measurement_reflns_used 11956
_cell_measurement_temperature 100(2)
_cell_measurement_theta_max 30.009
_cell_measurement_theta_min 1.742
_cell_volume 1873.6(5)
_computing_cell_refinement XDS
_computing_data_collection BLU-ICE
_computing_data_reduction XDS
_computing_molecular_graphics
;
'X-SEED (Barbour, 2008) and ORTEPIII (Farrugia, 2008)' 
;
_computing_publication_material 'WinGX (Farrugia, 1999)'
_computing_structure_refinement 'SHELXL-2014 (Sheldrick, 2014)'
_computing_structure_solution 'SHELXS-2014 (Sheldrick, 2014)'
_diffrn_ambient_temperature 100(2)
_diffrn_detector_area_resol_mean 'ADSC Q315'
_diffrn_measured_fraction_theta_full 0.963
_diffrn_measured_fraction_theta_max 0.947
_diffrn_measurement_device_type '3-ID1 Australian Synchrotron'
_diffrn_measurement_method Rotation
_diffrn_radiation_monochromator Si<111>
_diffrn_radiation_source 'Synchrotron ID'
_diffrn_radiation_type Synchrotron
_diffrn_radiation_wavelength 0.7108
_diffrn_reflns_av_R_equivalents 0.0719
_diffrn_reflns_av_unetI/netI 0.0708
_diffrn_reflns_laue_measured_fraction_full 0.963
_diffrn_reflns_laue_measured_fraction_max 0.947
_diffrn_reflns_limit_h_max 17
_diffrn_reflns_limit_h_min -17
_diffrn_reflns_limit_k_max 9
_diffrn_reflns_limit_k_min -9
_diffrn_reflns_limit_l_max 30
_diffrn_reflns_limit_l_min -30
_diffrn_reflns_number 20089
_diffrn_reflns_point_group_measured_fraction_full 0.963
_diffrn_reflns_point_group_measured_fraction_max 0.947
_diffrn_reflns_theta_full 25.244
_diffrn_reflns_theta_max 30.009
_diffrn_reflns_theta_min 1.742
_exptl_absorpt_coefficient_mu 0.097
_exptl_absorpt_correction_type none
_exptl_crystal_colour colourless
_exptl_crystal_density_diffrn 1.412
_exptl_crystal_description prism
_exptl_crystal_F_000 832
_exptl_crystal_size_max 0.030
_exptl_crystal_size_mid 0.030
_exptl_crystal_size_min 0.030
_refine_diff_density_max 0.319
_refine_diff_density_min -0.313
_refine_diff_density_rms 0.059
_refine_ls_extinction_coef 0.118(8)
_refine_ls_extinction_expression Fc^*^=kFc[1+0.001xFc^2^\l^3^/sin(2\q)]^-1/4^
_refine_ls_extinction_method SHELXL
_refine_ls_goodness_of_fit_ref 1.103
_refine_ls_hydrogen_treatment constr
_refine_ls_matrix_type full
_refine_ls_number_parameters 272
_refine_ls_number_reflns 5175
_refine_ls_number_restraints 0
_refine_ls_restrained_S_all 1.103
_refine_ls_R_factor_all 0.0795
_refine_ls_R_factor_gt 0.0624
_refine_ls_shift/su_max 0.000
_refine_ls_shift/su_mean 0.000
_refine_ls_structure_factor_coef Fsqd
_refine_ls_weighting_details 'w=1/[\s^2^(Fo^2^)+(0.0267P)^2^+1.4580P] where P=(Fo^2^+2Fc^2^)/3'
_refine_ls_weighting_scheme calc
_refine_ls_wR_factor_gt 0.1529
_refine_ls_wR_factor_ref 0.1650
_reflns_Friedel_coverage 0.000
_reflns_number_gt 4101
_reflns_number_total 5175
_reflns_threshold_expression 'I > 2\s(I)'
_cod_data_source_file cs5b02014_si_010.cif
_cod_data_source_block C:\Users\mgg\DOCUME~1\ASDATA~1\AS71MA~1\71acb95b\71acb95b
_cod_depositor_comments 'Adding full bibliography for 4513736--4513746.cif.'
_cod_database_code 4513739
_shelx_space_group_comment
;
The symmetry employed for this shelxl refinement is uniquely defined
by the following loop, which should always be used as a source of
symmetry information in preference to the above space-group names.
They are only intended as comments.
;
_shelx_estimated_absorpt_t_min 0.997
_shelx_estimated_absorpt_t_max 0.997
_shelxl_version_number 2014-3

loop_
_space_group_symop_operation_xyz
'x, y, z'
'-x+1/2, y+1/2, -z+1/2'
'-x, -y, -z'
'x-1/2, -y-1/2, z-1/2'

loop_
_atom_site_label
_atom_site_type_symbol
_atom_site_fract_x
_atom_site_fract_y
_atom_site_fract_z
_atom_site_U_iso_or_equiv
_atom_site_adp_type
_atom_site_occupancy
_atom_site_site_symmetry_order
_atom_site_calc_flag
_atom_site_refinement_flags_posn
_atom_site_refinement_flags_adp
F1 F 0.10211(12) 0.5645(2) -0.02390(6) 0.0501(4) Uani 1 1 d . .
O1 O 0.52658(11) -0.0039(2) 0.26379(6) 0.0340(3) Uani 1 1 d . .
O2 O 0.24009(12) 0.4145(2) 0.20841(6) 0.0387(4) Uani 1 1 d . .
N1 N 0.46771(14) 0.1367(3) 0.09910(8) 0.0364(4) Uani 1 1 d . .
N2 N 0.39797(12) 0.2345(2) 0.24632(7) 0.0281(3) Uani 1 1 d . .
C1 C 0.37594(17) 0.2436(3) 0.06545(9) 0.0354(5) Uani 1 1 d . .
C2 C 0.27835(15) 0.2483(3) 0.08799(8) 0.0319(4) Uani 1 1 d . .
C3 C 0.18656(17) 0.3560(3) 0.05789(9) 0.0360(5) Uani 1 1 d . .
H3 H 0.1203 0.3592 0.0728 0.043 Uiso 1 1 calc R U
C4 C 0.19328(19) 0.4589(3) 0.00557(9) 0.0408(5) Uani 1 1 d . .
C5 C 0.2852(2) 0.4534(4) -0.01850(9) 0.0450(6) Uani 1 1 d . .
H5 H 0.2863 0.5226 -0.0552 0.054 Uiso 1 1 calc R U
C6 C 0.3771(2) 0.3457(4) 0.01122(10) 0.0432(5) Uani 1 1 d . .
H6 H 0.4415 0.3410 -0.0053 0.052 Uiso 1 1 calc R U
C7 C 0.43141(15) -0.0431(3) 0.11829(9) 0.0333(4) Uani 1 1 d . .
H7 H 0.3763 -0.0973 0.0806 0.040 Uiso 1 1 calc R U
C8 C 0.52718(15) -0.1792(3) 0.13964(9) 0.0347(5) Uani 1 1 d . .
C9 C 0.64059(17) -0.1282(3) 0.14834(10) 0.0403(5) Uani 1 1 d . .
C10 C 0.66786(18) 0.0632(4) 0.13083(12) 0.0472(6) Uani 1 1 d . .
H10A H 0.7378 0.0604 0.1161 0.057 Uiso 1 1 calc R U
H10B H 0.6816 0.1437 0.1686 0.057 Uiso 1 1 calc R U
C11 C 0.57249(18) 0.1419(4) 0.07930(11) 0.0448(6) Uani 1 1 d . .
H11A H 0.5902 0.2708 0.0704 0.054 Uiso 1 1 calc R U
H11B H 0.5636 0.0691 0.0400 0.054 Uiso 1 1 calc R U
C12 C 0.50128(16) -0.3606(3) 0.15095(9) 0.0369(5) Uani 1 1 d . .
H12 H 0.4244 -0.3979 0.1424 0.044 Uiso 1 1 calc R U
C13 C 0.58616(17) -0.4877(4) 0.17449(10) 0.0403(5) Uani 1 1 d . .
H13 H 0.5675 -0.6105 0.1831 0.048 Uiso 1 1 calc R U
C14 C 0.69946(18) -0.4348(4) 0.18560(11) 0.0432(5) Uani 1 1 d . .
H14 H 0.7581 -0.5203 0.2029 0.052 Uiso 1 1 calc R U
C15 C 0.72533(17) -0.2579(4) 0.17131(11) 0.0447(6) Uani 1 1 d . .
H15 H 0.8023 -0.2236 0.1772 0.054 Uiso 1 1 calc R U
C16 C 0.27581(14) 0.1455(3) 0.14825(8) 0.0298(4) Uani 1 1 d . .
H16 H 0.1994 0.0889 0.1430 0.036 Uiso 1 1 calc R U
C17 C 0.36671(14) -0.0039(3) 0.16912(8) 0.0292(4) Uani 1 1 d . .
H17 H 0.3295 -0.1205 0.1777 0.035 Uiso 1 1 calc R U
C18 C 0.44281(14) 0.0674(3) 0.23132(8) 0.0285(4) Uani 1 1 d . .
C19 C 0.29799(14) 0.2832(3) 0.20303(8) 0.0303(4) Uani 1 1 d . .
C20 C 0.44289(14) 0.3328(3) 0.30454(8) 0.0290(4) Uani 1 1 d . .
C21 C 0.47731(15) 0.5150(3) 0.30333(9) 0.0320(4) Uani 1 1 d . .
H21 H 0.4695 0.5768 0.2641 0.038 Uiso 1 1 calc R U
C22 C 0.52353(15) 0.6063(3) 0.36030(9) 0.0355(4) Uani 1 1 d . .
H22 H 0.5480 0.7307 0.3600 0.043 Uiso 1 1 calc R U
C23 C 0.53367(16) 0.5159(3) 0.41721(9) 0.0389(5) Uani 1 1 d . .
H23 H 0.5660 0.5777 0.4560 0.047 Uiso 1 1 calc R U
C24 C 0.49680(18) 0.3355(3) 0.41773(9) 0.0404(5) Uani 1 1 d . .
H24 H 0.5030 0.2749 0.4570 0.048 Uiso 1 1 calc R U
C25 C 0.45066(17) 0.2419(3) 0.36129(8) 0.0351(4) Uani 1 1 d . .
H25 H 0.4250 0.1183 0.3617 0.042 Uiso 1 1 calc R U

loop_
_atom_site_aniso_label
_atom_site_aniso_U_11
_atom_site_aniso_U_22
_atom_site_aniso_U_33
_atom_site_aniso_U_23
_atom_site_aniso_U_13
_atom_site_aniso_U_12
F1 0.0548(8) 0.0548(9) 0.0351(6) 0.0122(6) 0.0014(6) -0.0101(6)
O1 0.0248(6) 0.0446(9) 0.0309(6) -0.0068(6) 0.0043(5) 0.0036(5)
O2 0.0307(7) 0.0570(10) 0.0268(6) -0.0008(6) 0.0047(5) 0.0105(6)
N1 0.0302(8) 0.0500(11) 0.0330(8) -0.0075(7) 0.0155(6) -0.0137(7)
N2 0.0210(6) 0.0404(10) 0.0226(6) -0.0047(6) 0.0049(5) 0.0000(6)
C1 0.0349(9) 0.0471(13) 0.0258(8) -0.0070(8) 0.0106(7) -0.0157(8)
C2 0.0310(9) 0.0433(12) 0.0209(7) -0.0041(7) 0.0059(6) -0.0125(8)
C3 0.0341(9) 0.0475(13) 0.0248(8) -0.0001(8) 0.0045(7) -0.0124(8)
C4 0.0448(11) 0.0474(14) 0.0259(8) 0.0026(8) 0.0016(7) -0.0144(9)
C5 0.0590(14) 0.0499(14) 0.0266(9) 0.0009(8) 0.0120(9) -0.0220(11)
C6 0.0502(12) 0.0523(14) 0.0323(9) -0.0081(9) 0.0202(9) -0.0219(10)
C7 0.0272(8) 0.0468(12) 0.0282(8) -0.0090(8) 0.0116(6) -0.0123(8)
C8 0.0264(8) 0.0497(13) 0.0312(8) -0.0150(8) 0.0135(7) -0.0096(8)
C9 0.0281(9) 0.0539(14) 0.0429(10) -0.0209(9) 0.0162(8) -0.0103(9)
C10 0.0287(9) 0.0578(16) 0.0606(14) -0.0196(11) 0.0210(9) -0.0148(9)
C11 0.0362(10) 0.0602(15) 0.0454(11) -0.0134(10) 0.0241(9) -0.0200(10)
C12 0.0277(8) 0.0528(14) 0.0325(9) -0.0128(8) 0.0120(7) -0.0095(8)
C13 0.0313(9) 0.0526(14) 0.0404(10) -0.0150(9) 0.0153(8) -0.0069(9)
C14 0.0298(9) 0.0561(15) 0.0463(11) -0.0208(10) 0.0144(8) -0.0058(9)
C15 0.0265(9) 0.0584(16) 0.0528(12) -0.0251(11) 0.0170(8) -0.0093(9)
C16 0.0218(7) 0.0452(12) 0.0227(7) -0.0010(7) 0.0060(6) -0.0060(7)
C17 0.0226(7) 0.0418(11) 0.0243(7) -0.0047(7) 0.0079(6) -0.0078(7)
C18 0.0216(7) 0.0397(11) 0.0254(7) -0.0049(7) 0.0082(6) -0.0036(7)
C19 0.0209(7) 0.0475(12) 0.0231(7) 0.0003(7) 0.0072(6) -0.0008(7)
C20 0.0208(7) 0.0425(11) 0.0229(7) -0.0057(7) 0.0042(6) 0.0039(7)
C21 0.0237(8) 0.0430(12) 0.0307(8) -0.0054(7) 0.0097(6) 0.0019(7)
C22 0.0239(8) 0.0451(13) 0.0371(9) -0.0112(8) 0.0075(7) 0.0027(8)
C23 0.0292(9) 0.0521(14) 0.0308(9) -0.0135(8) -0.0007(7) 0.0111(8)
C24 0.0438(11) 0.0488(14) 0.0246(8) -0.0035(8) 0.0019(7) 0.0144(9)
C25 0.0356(9) 0.0421(12) 0.0261(8) -0.0033(7) 0.0050(7) 0.0071(8)

loop_
_atom_type_symbol
_atom_type_description
_atom_type_scat_dispersion_real
_atom_type_scat_dispersion_imag
_atom_type_scat_source
C C 0.0033 0.0016 'International Tables Vol C Tables 4.2.6.8 and 6.1.1.4'
H H 0.0000 0.0000 'International Tables Vol C Tables 4.2.6.8 and 6.1.1.4'
N N 0.0061 0.0033 'International Tables Vol C Tables 4.2.6.8 and 6.1.1.4'
O O 0.0106 0.0060 'International Tables Vol C Tables 4.2.6.8 and 6.1.1.4'
F F 0.0171 0.0103 'International Tables Vol C Tables 4.2.6.8 and 6.1.1.4'

loop_
_geom_angle_atom_site_label_1
_geom_angle_atom_site_label_2
_geom_angle_atom_site_label_3
_geom_angle
C1 N1 C11 118.45(18)
C1 N1 C7 112.17(15)
C11 N1 C7 117.48(18)
C19 N2 C18 112.95(15)
C19 N2 C20 123.13(16)
C18 N2 C20 123.47(15)
C6 C1 N1 123.52(18)
C6 C1 C2 118.7(2)
N1 C1 C2 117.80(17)
C3 C2 C1 120.33(18)
C3 C2 C16 119.40(16)
C1 C2 C16 120.14(18)
C4 C3 C2 118.73(19)
C5 C4 F1 119.29(19)
C5 C4 C3 122.4(2)
F1 C4 C3 118.3(2)
C4 C5 C6 119.18(19)
C5 C6 C1 120.6(2)
N1 C7 C8 113.48(15)
N1 C7 C17 106.90(16)
C8 C7 C17 113.46(16)
C12 C8 C9 119.3(2)
C12 C8 C7 118.57(16)
C9 C8 C7 122.2(2)
C15 C9 C8 119.4(2)
C15 C9 C10 121.45(18)
C8 C9 C10 119.2(2)
C9 C10 C11 111.09(18)
N1 C11 C10 109.82(18)
C13 C12 C8 120.77(18)
C12 C13 C14 119.9(2)
C15 C14 C13 119.5(2)
C14 C15 C9 121.10(19)
C2 C16 C19 108.68(17)
C2 C16 C17 115.27(15)
C19 C16 C17 105.04(14)
C18 C17 C16 104.74(15)
C18 C17 C7 113.20(14)
C16 C17 C7 112.46(15)
O1 C18 N2 123.95(16)
O1 C18 C17 127.68(18)
N2 C18 C17 108.36(15)
O2 C19 N2 124.74(17)
O2 C19 C16 126.86(16)
N2 C19 C16 108.40(16)
C25 C20 C21 121.22(17)
C25 C20 N2 118.61(19)
C21 C20 N2 120.17(16)
C20 C21 C22 119.29(19)
C23 C22 C21 120.0(2)
C24 C23 C22 120.10(18)
C23 C24 C25 120.7(2)
C20 C25 C24 118.7(2)

loop_
_geom_bond_atom_site_label_1
_geom_bond_atom_site_label_2
_geom_bond_distance
F1 C4 1.369(3)
O1 C18 1.202(2)
O2 C19 1.211(2)
N1 C1 1.405(3)
N1 C11 1.457(2)
N1 C7 1.472(3)
N2 C19 1.385(2)
N2 C18 1.403(3)
N2 C20 1.438(2)
C1 C6 1.401(3)
C1 C2 1.406(3)
C2 C3 1.386(3)
C2 C16 1.521(2)
C3 C4 1.386(3)
C4 C5 1.360(3)
C5 C6 1.385(4)
C7 C8 1.511(3)
C7 C17 1.549(2)
C8 C12 1.389(3)
C8 C9 1.401(3)
C9 C15 1.393(3)
C9 C10 1.500(4)
C10 C11 1.509(4)
C12 C13 1.384(3)
C13 C14 1.398(3)
C14 C15 1.375(4)
C16 C19 1.528(3)
C16 C17 1.535(3)
C17 C18 1.526(2)
C20 C25 1.386(3)
C20 C21 1.388(3)
C21 C22 1.395(3)
C22 C23 1.383(3)
C23 C24 1.383(4)
C24 C25 1.393(3)
